data_7703463
loop_
_publ_author_name
'Kneusels, Nis-Julian H'
'M\"unzer, J\"orn E'
'Flosdorf, Kimon'
'Jiang, Dandan'
'Neum\"uller, Bernhard'
'Zhao, Lili'
'Eichh\"ofer, Andreas'
'Frenking, Gernot'
'Kuzu, Istemi'

_publ_section_title
;
 Double donation in trigonal planar iron-carbodiphosphorane complexes - a
 concise study on their spectroscopic and electronic properties.
;
_journal_issue 8
_journal_name_full 'Dalton transactions (Cambridge, England : 2003)'
_journal_page_first 2537
_journal_page_last 2546
_journal_paper_doi 10.1039/c9dt04725e
_journal_volume 49
_journal_year 2020
_chemical_formula_moiety 'C39 H62 Fe N2 P2 Si4'
_chemical_formula_sum 'C39 H62 Fe N2 P2 Si4'
_chemical_formula_weight 789.05
_space_group_crystal_system orthorhombic
_space_group_IT_number 19
_space_group_name_Hall 'P 2ac 2ab'
_space_group_name_H-M_alt 'P 21 21 21'
_atom_sites_solution_hydrogens geom
_audit_creation_date 2020-01-13
_audit_creation_method
;
Olex2 1.3
(compiled Nov 21 2019 18:26:39 for OlexSys, GUI svn.r6003)
;
_audit_update_record
;
2020-01-17 deposited with the CCDC.	2020-01-20 downloaded from the CCDC.
;
_cell_angle_alpha 90
_cell_angle_beta 90
_cell_angle_gamma 90
_cell_formula_units_Z 4
_cell_length_a 12.3110(8)
_cell_length_b 16.4794(7)
_cell_length_c 21.9452(10)
_cell_measurement_reflns_used 29797
_cell_measurement_temperature 180.15
_cell_measurement_theta_max 28.42
_cell_measurement_theta_min 2.23
_cell_volume 4452.2(4)
_computing_molecular_graphics 'Olex2 1.3 (Dolomanov et al., 2009)'
_computing_publication_material 'Olex2 1.3 (Dolomanov et al., 2009)'
_computing_structure_refinement 'SHELXL 2014/3 (Sheldrick, 2015)'
_computing_structure_solution 'SHELXL 2014/3 (Sheldrick, 2015)'
_diffrn_ambient_temperature 180.15
_diffrn_detector 'image plate (34 cm diameter)'
_diffrn_detector_area_resol_mean 6.67
_diffrn_detector_type STOE
_diffrn_measured_fraction_theta_full 0.998
_diffrn_measured_fraction_theta_max 0.991
_diffrn_measurement_device '2-circle goniometer'
_diffrn_measurement_device_type 'STOE IPDS2T'
_diffrn_measurement_method 'rotation method'
_diffrn_radiation_collimation '0.5 mm diameter, monocapillary'
_diffrn_radiation_monochromator 'plane graphite'
_diffrn_radiation_polarisn_norm 0
_diffrn_radiation_probe x-ray
_diffrn_radiation_type MoK\a
_diffrn_radiation_wavelength 0.71073
_diffrn_reflns_av_R_equivalents 0.0476
_diffrn_reflns_av_unetI/netI 0.0497
_diffrn_reflns_Laue_measured_fraction_full 0.998
_diffrn_reflns_Laue_measured_fraction_max 0.991
_diffrn_reflns_limit_h_max 16
_diffrn_reflns_limit_h_min -16
_diffrn_reflns_limit_k_max 21
_diffrn_reflns_limit_k_min -20
_diffrn_reflns_limit_l_max 28
_diffrn_reflns_limit_l_min -26
_diffrn_reflns_number 29404
_diffrn_reflns_point_group_measured_fraction_full 0.996
_diffrn_reflns_point_group_measured_fraction_max 0.988
_diffrn_reflns_theta_full 25.242
_diffrn_reflns_theta_max 27.949
_diffrn_reflns_theta_min 2.264
_diffrn_source 'sealed X-ray tube, 12 x 0.4 mm long-fine focus'
_diffrn_source_current 40
_diffrn_source_power 2.000
_diffrn_source_target Mo
_diffrn_source_type 'sealed X-ray tube'
_diffrn_source_voltage 50
_exptl_absorpt_coefficient_mu 0.546
_exptl_absorpt_correction_T_max 0.8731
_exptl_absorpt_correction_T_min 0.7720
_exptl_absorpt_correction_type integration
_exptl_absorpt_process_details XRED32
_exptl_crystal_colour 'pale green'
_exptl_crystal_density_diffrn 1.177
_exptl_crystal_description octahedra
_exptl_crystal_F_000 1688
_exptl_crystal_size_max 0.6
_exptl_crystal_size_mid 0.493
_exptl_crystal_size_min 0.44
_refine_diff_density_max 0.237
_refine_diff_density_min -0.367
_refine_diff_density_rms 0.050
_refine_ls_abs_structure_details
;
 Flack x determined using 3710 quotients [(I+)-(I-)]/[(I+)+(I-)]
 (Parsons, Flack and Wagner, Acta Cryst. B69 (2013) 249-259).
;
_refine_ls_abs_structure_Flack -0.002(6)
_refine_ls_extinction_method none
_refine_ls_goodness_of_fit_ref 0.921
_refine_ls_hydrogen_treatment constr
_refine_ls_matrix_type full
_refine_ls_number_parameters 447
_refine_ls_number_reflns 10570
_refine_ls_number_restraints 0
_refine_ls_restrained_S_all 0.921
_refine_ls_R_factor_all 0.0339
_refine_ls_R_factor_gt 0.0268
_refine_ls_shift/su_max 0.001
_refine_ls_shift/su_mean 0.000
_refine_ls_structure_factor_coef Fsqd
_refine_ls_weighting_details 'w=1/[\s^2^(Fo^2^)+(0.0277P)^2^] where P=(Fo^2^+2Fc^2^)/3'
_refine_ls_weighting_scheme calc
_refine_ls_wR_factor_gt 0.0535
_refine_ls_wR_factor_ref 0.0549
_reflns_Friedel_coverage 0.806
_reflns_Friedel_fraction_full 0.994
_reflns_Friedel_fraction_max 0.983
_reflns_number_gt 9194
_reflns_number_total 10570
_reflns_threshold_expression 'I > 2\s(I)'
_cod_data_source_file c9dt04725e2.cif
_cod_data_source_block p212121
_cod_depositor_comments 'Adding full bibliography for 7703461--7703463.cif.'
_cod_database_code 7703463
_shelxl_version_number 2014-3
_shelx_space_group_comment
;
The symmetry employed for this shelxl refinement is uniquely defined
by the following loop, which should always be used as a source of
symmetry information in preference to the above space-group names.
They are only intended as comments.
;
_shelx_estimated_absorpt_t_max 0.795
_shelx_estimated_absorpt_t_min 0.735
_olex2_refinement_description
;
1. Fixed Uiso
 At 1.2 times of:
  All C(H) groups
 At 1.5 times of:
  All C(H,H,H) groups
2.a Aromatic/amide H refined with riding coordinates:
 C3(H3), C4(H4), C5(H5), C6(H6), C7(H7), C9(H9), C10(H10), C11(H11), C12(H12),
 C13(H13), C16(H16), C17(H17), C18(H18), C19(H19), C20(H20), C22(H22), C23(H23),
  C24(H24), C25(H25), C26(H26)
2.b Idealised Me refined as rotating group:
 C14(H14A,H14B,H14C), C27(H27A,H27B,H27C), C28(H28A,H28B,H28C), C29(H29A,H29B,
 H29C), C30(H30A,H30B,H30C), C31(H31A,H31B,H31C), C32(H32A,H32B,H32C), C33(H33A,
 H33B,H33C), C34(H34A,H34B,H34C), C35(H35A,H35B,H35C), C36(H36A,H36B,H36C),
 C37(H37A,H37B,H37C), C38(H38A,H38B,H38C), C39(H39A,H39B,H39C)
;
_olex2_submission_special_instructions 'No special instructions were received'

loop_
_space_group_symop_operation_xyz
'x, y, z'
'-x+1/2, -y, z+1/2'
'x+1/2, -y+1/2, -z'
'-x, y+1/2, -z+1/2'

loop_
_atom_site_label
_atom_site_type_symbol
_atom_site_fract_x
_atom_site_fract_y
_atom_site_fract_z
_atom_site_U_iso_or_equiv
_atom_site_adp_type
_atom_site_occupancy
_atom_site_site_symmetry_order
_atom_site_calc_flag
_atom_site_refinement_flags_posn
_atom_site_refinement_flags_adp
Fe1 Fe 0.34470(2) 0.35528(2) 0.20871(2) 0.01454(7) Uani 1 1 d . .
P2 P 0.22727(4) 0.36580(4) 0.07325(2) 0.01461(11) Uani 1 1 d . .
P3 P 0.36842(4) 0.50392(4) 0.11020(3) 0.01572(11) Uani 1 1 d . .
Si1 Si 0.59814(5) 0.31488(4) 0.19448(3) 0.02137(14) Uani 1 1 d . .
Si2 Si 0.52119(5) 0.37722(4) 0.31437(3) 0.02149(14) Uani 1 1 d . .
Si3 Si 0.22832(6) 0.20781(5) 0.27490(3) 0.02810(16) Uani 1 1 d . .
Si4 Si 0.12086(5) 0.37232(5) 0.28079(3) 0.02754(16) Uani 1 1 d . .
N1 N 0.49572(13) 0.35179(13) 0.23995(8) 0.0178(4) Uani 1 1 d . .
N2 N 0.22287(15) 0.30877(13) 0.25692(9) 0.0217(4) Uani 1 1 d . .
C1 C 0.31159(17) 0.41152(14) 0.12412(10) 0.0154(4) Uani 1 1 d . .
C2 C 0.10038(18) 0.41815(15) 0.05481(11) 0.0203(5) Uani 1 1 d . .
C3 C 0.05268(19) 0.46418(17) 0.10006(13) 0.0295(6) Uani 1 1 d . .
H3 H 0.0889 0.4706 0.1380 0.035 Uiso 1 1 calc R U
C4 C -0.0474(2) 0.5013(2) 0.09103(16) 0.0441(8) Uani 1 1 d . .
H4 H -0.0790 0.5329 0.1226 0.053 Uiso 1 1 calc R U
C5 C -0.1003(2) 0.4924(2) 0.03655(16) 0.0453(8) Uani 1 1 d . .
H5 H -0.1687 0.5177 0.0302 0.054 Uiso 1 1 calc R U
C6 C -0.0540(2) 0.4464(2) -0.00919(14) 0.0390(7) Uani 1 1 d . .
H6 H -0.0903 0.4408 -0.0471 0.047 Uiso 1 1 calc R U
C7 C 0.0453(2) 0.40850(18) -0.00011(12) 0.0294(6) Uani 1 1 d . .
H7 H 0.0758 0.3759 -0.0314 0.035 Uiso 1 1 calc R U
C8 C 0.28397(17) 0.33962(14) -0.00078(10) 0.0189(5) Uani 1 1 d . .
C9 C 0.33017(19) 0.26350(16) -0.01093(11) 0.0247(5) Uani 1 1 d . .
H9 H 0.3267 0.2232 0.0200 0.030 Uiso 1 1 calc R U
C10 C 0.3812(2) 0.2462(2) -0.06597(12) 0.0349(7) Uani 1 1 d . .
H10 H 0.4113 0.1939 -0.0728 0.042 Uiso 1 1 calc R U
C11 C 0.3882(2) 0.3047(2) -0.11037(13) 0.0396(8) Uani 1 1 d . .
H11 H 0.4244 0.2930 -0.1476 0.048 Uiso 1 1 calc R U
C12 C 0.3428(2) 0.3802(2) -0.10116(11) 0.0384(7) Uani 1 1 d . .
H12 H 0.3474 0.4202 -0.1322 0.046 Uiso 1 1 calc R U
C13 C 0.2903(2) 0.39788(18) -0.04643(12) 0.0293(6) Uani 1 1 d . .
H13 H 0.2588 0.4499 -0.0404 0.035 Uiso 1 1 calc R U
C14 C 0.18025(18) 0.27103(15) 0.10400(11) 0.0215(5) Uani 1 1 d . .
H14A H 0.1418 0.2810 0.1424 0.032 Uiso 1 1 calc R U
H14B H 0.2425 0.2353 0.1115 0.032 Uiso 1 1 calc R U
H14C H 0.1308 0.2451 0.0749 0.032 Uiso 1 1 calc R U
C15 C 0.47613(17) 0.50858(15) 0.05318(11) 0.0203(5) Uani 1 1 d . .
C16 C 0.5225(2) 0.58290(17) 0.03696(13) 0.0316(6) Uani 1 1 d . .
H16 H 0.4983 0.6316 0.0558 0.038 Uiso 1 1 calc R U
C17 C 0.6040(2) 0.5854(2) -0.00679(15) 0.0426(8) Uani 1 1 d . .
H17 H 0.6360 0.6359 -0.0175 0.051 Uiso 1 1 calc R U
C18 C 0.6386(2) 0.5160(2) -0.03448(14) 0.0412(8) Uani 1 1 d . .
H18 H 0.6926 0.5186 -0.0653 0.049 Uiso 1 1 calc R U
C19 C 0.5953(2) 0.4422(2) -0.01787(14) 0.0390(7) Uani 1 1 d . .
H19 H 0.6206 0.3938 -0.0366 0.047 Uiso 1 1 calc R U
C20 C 0.51465(19) 0.43855(17) 0.02634(12) 0.0266(5) Uani 1 1 d . .
H20 H 0.4858 0.3875 0.0382 0.032 Uiso 1 1 calc R U
C21 C 0.27427(18) 0.58371(14) 0.08698(11) 0.0194(5) Uani 1 1 d . .
C22 C 0.2126(2) 0.62432(16) 0.13039(12) 0.0275(5) Uani 1 1 d . .
H22 H 0.2256 0.6148 0.1725 0.033 Uiso 1 1 calc R U
C23 C 0.1325(2) 0.67861(18) 0.11294(14) 0.0379(7) Uani 1 1 d . .
H23 H 0.0917 0.7067 0.1431 0.045 Uiso 1 1 calc R U
C24 C 0.1117(2) 0.69205(18) 0.05197(15) 0.0400(7) Uani 1 1 d . .
H24 H 0.0548 0.7275 0.0400 0.048 Uiso 1 1 calc R U
C25 C 0.1741(2) 0.65373(18) 0.00849(13) 0.0370(7) Uani 1 1 d . .
H25 H 0.1614 0.6641 -0.0335 0.044 Uiso 1 1 calc R U
C26 C 0.2551(2) 0.60030(16) 0.02563(12) 0.0277(5) Uani 1 1 d . .
H26 H 0.2982 0.5747 -0.0047 0.033 Uiso 1 1 calc R U
C27 C 0.4327(2) 0.54183(15) 0.17804(11) 0.0246(5) Uani 1 1 d . .
H27A H 0.4692 0.5933 0.1689 0.037 Uiso 1 1 calc R U
H27B H 0.4862 0.5023 0.1925 0.037 Uiso 1 1 calc R U
H27C H 0.3777 0.5507 0.2096 0.037 Uiso 1 1 calc R U
C28 C 0.6891(2) 0.24182(19) 0.23607(14) 0.0346(7) Uani 1 1 d . .
H28A H 0.7242 0.2697 0.2702 0.052 Uiso 1 1 calc R U
H28B H 0.7446 0.2212 0.2081 0.052 Uiso 1 1 calc R U
H28C H 0.6457 0.1964 0.2516 0.052 Uiso 1 1 calc R U
C29 C 0.6878(2) 0.39745(19) 0.16282(14) 0.0340(6) Uani 1 1 d . .
H29A H 0.6445 0.4335 0.1369 0.051 Uiso 1 1 calc R U
H29B H 0.7462 0.3731 0.1386 0.051 Uiso 1 1 calc R U
H29C H 0.7192 0.4287 0.1965 0.051 Uiso 1 1 calc R U
C30 C 0.5451(2) 0.25538(19) 0.12775(13) 0.0335(6) Uani 1 1 d . .
H30A H 0.5221 0.2015 0.1415 0.050 Uiso 1 1 calc R U
H30B H 0.6026 0.2497 0.0971 0.050 Uiso 1 1 calc R U
H30C H 0.4831 0.2839 0.1098 0.050 Uiso 1 1 calc R U
C31 C 0.6547(2) 0.4308(2) 0.32638(14) 0.0423(7) Uani 1 1 d . .
H31A H 0.7143 0.3952 0.3138 0.063 Uiso 1 1 calc R U
H31B H 0.6629 0.4444 0.3696 0.063 Uiso 1 1 calc R U
H31C H 0.6562 0.4806 0.3020 0.063 Uiso 1 1 calc R U
C32 C 0.5254(2) 0.28737(19) 0.36700(12) 0.0350(6) Uani 1 1 d . .
H32A H 0.4587 0.2556 0.3623 0.052 Uiso 1 1 calc R U
H32B H 0.5316 0.3062 0.4092 0.052 Uiso 1 1 calc R U
H32C H 0.5883 0.2534 0.3569 0.052 Uiso 1 1 calc R U
C33 C 0.4153(2) 0.4474(2) 0.34576(13) 0.0387(7) Uani 1 1 d . .
H33A H 0.4182 0.4992 0.3240 0.058 Uiso 1 1 calc R U
H33B H 0.4290 0.4565 0.3892 0.058 Uiso 1 1 calc R U
H33C H 0.3433 0.4230 0.3405 0.058 Uiso 1 1 calc R U
C34 C 0.3525(2) 0.15964(17) 0.24100(14) 0.0392(7) Uani 1 1 d . .
H34A H 0.3479 0.1618 0.1965 0.059 Uiso 1 1 calc R U
H34B H 0.3572 0.1030 0.2543 0.059 Uiso 1 1 calc R U
H34C H 0.4173 0.1891 0.2546 0.059 Uiso 1 1 calc R U
C35 C 0.2313(3) 0.1862(2) 0.35900(15) 0.0516(9) Uani 1 1 d . .
H35A H 0.2790 0.2253 0.3793 0.077 Uiso 1 1 calc R U
H35B H 0.2586 0.1311 0.3659 0.077 Uiso 1 1 calc R U
H35C H 0.1577 0.1909 0.3756 0.077 Uiso 1 1 calc R U
C36 C 0.1105(2) 0.1469(2) 0.24486(16) 0.0481(8) Uani 1 1 d . .
H36A H 0.0426 0.1682 0.2618 0.072 Uiso 1 1 calc R U
H36B H 0.1191 0.0900 0.2568 0.072 Uiso 1 1 calc R U
H36C H 0.1085 0.1509 0.2003 0.072 Uiso 1 1 calc R U
C37 C 0.1536(2) 0.48053(17) 0.26220(12) 0.0309(6) Uani 1 1 d . .
H37A H 0.2123 0.4995 0.2888 0.046 Uiso 1 1 calc R U
H37B H 0.0890 0.5142 0.2686 0.046 Uiso 1 1 calc R U
H37C H 0.1766 0.4845 0.2196 0.046 Uiso 1 1 calc R U
C38 C -0.0146(2) 0.3500(3) 0.24461(16) 0.0491(8) Uani 1 1 d . .
H38A H -0.0080 0.3538 0.2002 0.074 Uiso 1 1 calc R U
H38B H -0.0684 0.3894 0.2590 0.074 Uiso 1 1 calc R U
H38C H -0.0379 0.2951 0.2558 0.074 Uiso 1 1 calc R U
C39 C 0.0963(3) 0.3699(3) 0.36538(14) 0.0569(10) Uani 1 1 d . .
H39A H 0.0718 0.3156 0.3773 0.085 Uiso 1 1 calc R U
H39B H 0.0405 0.4098 0.3760 0.085 Uiso 1 1 calc R U
H39C H 0.1639 0.3830 0.3868 0.085 Uiso 1 1 calc R U

loop_
_atom_site_aniso_label
_atom_site_aniso_U_11
_atom_site_aniso_U_22
_atom_site_aniso_U_33
_atom_site_aniso_U_23
_atom_site_aniso_U_13
_atom_site_aniso_U_12
Fe1 0.01428(13) 0.01736(15) 0.01197(14) 0.00030(13) -0.00149(12) -0.00131(12)
P2 0.0164(2) 0.0158(3) 0.0117(2) -0.0012(2) -0.0019(2) -0.0006(2)
P3 0.0184(3) 0.0140(3) 0.0148(3) -0.0006(2) -0.0020(2) -0.0005(2)
Si1 0.0182(3) 0.0246(3) 0.0213(3) 0.0026(3) 0.0008(2) 0.0033(2)
Si2 0.0218(3) 0.0246(4) 0.0180(3) -0.0020(3) -0.0069(2) -0.0001(2)
Si3 0.0281(3) 0.0291(4) 0.0271(4) 0.0092(3) -0.0054(3) -0.0118(3)
Si4 0.0202(3) 0.0437(5) 0.0187(3) -0.0032(3) 0.0046(2) -0.0017(3)
N1 0.0177(8) 0.0205(10) 0.0153(9) -0.0001(8) -0.0038(7) 0.0004(8)
N2 0.0202(9) 0.0281(11) 0.0168(9) -0.0003(9) 0.0012(8) -0.0039(9)
C1 0.0167(10) 0.0160(11) 0.0134(10) -0.0008(9) -0.0017(8) 0.0007(8)
C2 0.0165(10) 0.0213(12) 0.0231(12) 0.0010(10) -0.0035(9) -0.0018(9)
C3 0.0233(12) 0.0348(16) 0.0304(14) -0.0088(12) -0.0028(10) 0.0030(11)
C4 0.0279(13) 0.049(2) 0.056(2) -0.0162(17) -0.0029(13) 0.0141(14)
C5 0.0249(13) 0.0469(19) 0.064(2) 0.0034(17) -0.0121(14) 0.0109(13)
C6 0.0295(13) 0.0488(19) 0.0386(16) 0.0064(15) -0.0172(12) -0.0001(13)
C7 0.0260(12) 0.0392(16) 0.0231(13) -0.0007(12) -0.0064(11) 0.0017(11)
C8 0.0192(10) 0.0238(13) 0.0136(10) -0.0040(9) -0.0022(8) -0.0004(9)
C9 0.0239(11) 0.0303(14) 0.0201(12) -0.0042(10) -0.0030(10) 0.0046(10)
C10 0.0267(12) 0.0499(18) 0.0281(15) -0.0123(13) -0.0020(11) 0.0119(12)
C11 0.0270(13) 0.073(2) 0.0186(12) -0.0100(15) 0.0024(11) 0.0034(14)
C12 0.0414(14) 0.057(2) 0.0172(12) 0.0061(12) 0.0016(12) -0.0036(15)
C13 0.0359(14) 0.0316(15) 0.0204(12) 0.0023(11) 0.0005(11) 0.0009(11)
C14 0.0255(11) 0.0199(12) 0.0192(12) -0.0024(10) -0.0024(9) -0.0056(9)
C15 0.0169(10) 0.0223(13) 0.0216(11) 0.0030(10) -0.0020(9) -0.0011(9)
C16 0.0289(13) 0.0241(14) 0.0419(16) 0.0053(12) 0.0046(12) -0.0033(11)
C17 0.0266(13) 0.0444(19) 0.057(2) 0.0244(16) 0.0052(14) -0.0075(13)
C18 0.0196(12) 0.067(2) 0.0366(15) 0.0115(15) 0.0087(11) -0.0017(13)
C19 0.0253(13) 0.0498(19) 0.0419(17) -0.0118(15) 0.0083(12) 0.0003(13)
C20 0.0232(12) 0.0257(14) 0.0309(14) -0.0017(11) 0.0033(11) -0.0019(10)
C21 0.0215(10) 0.0140(11) 0.0226(12) -0.0001(9) -0.0014(10) -0.0001(9)
C22 0.0350(13) 0.0228(14) 0.0248(12) -0.0015(11) 0.0017(11) 0.0053(11)
C23 0.0392(15) 0.0295(15) 0.0450(17) -0.0027(13) 0.0077(13) 0.0134(12)
C24 0.0374(15) 0.0300(16) 0.0525(18) 0.0092(14) -0.0028(14) 0.0144(13)
C25 0.0463(15) 0.0327(16) 0.0320(14) 0.0086(13) -0.0081(12) 0.0115(13)
C26 0.0337(13) 0.0256(13) 0.0239(13) 0.0025(11) -0.0010(10) 0.0052(11)
C27 0.0311(12) 0.0188(13) 0.0240(13) -0.0009(10) -0.0085(10) -0.0040(10)
C28 0.0286(13) 0.0399(17) 0.0352(16) 0.0096(13) 0.0048(11) 0.0127(12)
C29 0.0263(12) 0.0407(17) 0.0350(15) 0.0097(13) 0.0039(11) -0.0027(11)
C30 0.0374(14) 0.0349(16) 0.0282(14) -0.0055(12) 0.0039(12) 0.0047(12)
C31 0.0387(15) 0.0477(19) 0.0404(17) -0.0045(14) -0.0159(14) -0.0136(14)
C32 0.0424(15) 0.0378(17) 0.0247(14) 0.0053(13) -0.0023(12) 0.0001(13)
C33 0.0432(16) 0.0467(19) 0.0261(14) -0.0148(14) -0.0115(12) 0.0151(14)
C34 0.0409(15) 0.0236(15) 0.0530(18) 0.0073(13) -0.0092(14) -0.0002(12)
C35 0.059(2) 0.057(2) 0.0383(17) 0.0219(17) -0.0062(15) -0.0180(18)
C36 0.0417(15) 0.0452(19) 0.058(2) 0.0088(17) -0.0112(14) -0.0209(15)
C37 0.0289(12) 0.0366(15) 0.0273(13) -0.0104(11) -0.0012(11) 0.0073(12)
C38 0.0200(11) 0.067(2) 0.060(2) -0.0052(19) 0.0008(13) -0.0034(15)
C39 0.063(2) 0.080(3) 0.0269(15) -0.0008(18) 0.0202(15) 0.002(2)

loop_
_atom_type_symbol
_atom_type_description
_atom_type_scat_dispersion_real
_atom_type_scat_dispersion_imag
_atom_type_scat_source
C C 0.0033 0.0016 'International Tables Vol C Tables 4.2.6.8 and 6.1.1.4'
H H 0.0000 0.0000 'International Tables Vol C Tables 4.2.6.8 and 6.1.1.4'
Fe Fe 0.3463 0.8444 'International Tables Vol C Tables 4.2.6.8 and 6.1.1.4'
N N 0.0061 0.0033 'International Tables Vol C Tables 4.2.6.8 and 6.1.1.4'
P P 0.1023 0.0942 'International Tables Vol C Tables 4.2.6.8 and 6.1.1.4'
Si Si 0.0817 0.0704 'International Tables Vol C Tables 4.2.6.8 and 6.1.1.4'

loop_
_exptl_crystal_face_index_h
_exptl_crystal_face_index_k
_exptl_crystal_face_index_l
_exptl_crystal_face_perp_dist
-7 4 -1 0.2260
0 -1 1 0.2000
-2 6 5 0.2650
0 3 -4 0.1890
1 3 4 0.2520
-6 -5 -1 0.2070
3 -6 1 0.1500
-1 -6 -3 0.2160
7 -2 1 0.1930

loop_
_geom_angle_atom_site_label_1
_geom_angle_atom_site_label_2
_geom_angle_atom_site_label_3
_geom_angle
N1 Fe1 N2 120.80(8)
N1 Fe1 C1 119.81(8)
N2 Fe1 C1 119.37(8)
C1 P2 C2 117.22(11)
C1 P2 C8 117.19(10)
C1 P2 C14 109.58(11)
C8 P2 C2 103.99(10)
C14 P2 C2 102.58(11)
C14 P2 C8 104.64(11)
C1 P3 C15 117.33(11)
C1 P3 C21 115.67(10)
C1 P3 C27 110.04(11)
C15 P3 C21 103.87(11)
C27 P3 C15 103.50(11)
C27 P3 C21 105.08(11)
N1 Si1 C28 112.43(11)
N1 Si1 C29 112.82(12)
N1 Si1 C30 112.47(11)
C28 Si1 C29 107.02(13)
C30 Si1 C28 104.53(14)
C30 Si1 C29 107.02(14)
N1 Si2 C31 114.03(12)
N1 Si2 C32 113.45(12)
N1 Si2 C33 111.94(11)
C32 Si2 C31 105.01(14)
C33 Si2 C31 105.45(15)
C33 Si2 C32 106.23(14)
N2 Si3 C34 110.61(11)
N2 Si3 C35 114.30(14)
N2 Si3 C36 114.04(13)
C34 Si3 C35 107.05(16)
C34 Si3 C36 105.27(15)
C35 Si3 C36 104.91(15)
N2 Si4 C37 110.91(11)
N2 Si4 C38 113.57(14)
N2 Si4 C39 113.92(14)
C37 Si4 C38 106.53(16)
C37 Si4 C39 105.65(16)
C39 Si4 C38 105.65(16)
Si1 N1 Fe1 119.83(10)
Si2 N1 Fe1 119.58(10)
Si2 N1 Si1 120.34(10)
Si3 N2 Fe1 117.88(11)
Si3 N2 Si4 123.47(12)
Si4 N2 Fe1 118.60(12)
P2 C1 Fe1 119.99(12)
P2 C1 P3 121.94(13)
P3 C1 Fe1 118.05(11)
C3 C2 P2 117.59(18)
C3 C2 C7 118.6(2)
C7 C2 P2 123.60(19)
C2 C3 H3 119.5
C2 C3 C4 121.1(3)
C4 C3 H3 119.5
C3 C4 H4 120.1
C5 C4 C3 119.9(3)
C5 C4 H4 120.1
C4 C5 H5 120.1
C4 C5 C6 119.9(3)
C6 C5 H5 120.1
C5 C6 H6 119.8
C5 C6 C7 120.4(3)
C7 C6 H6 119.8
C2 C7 H7 119.9
C6 C7 C2 120.1(3)
C6 C7 H7 119.9
C9 C8 P2 120.80(18)
C13 C8 P2 120.08(19)
C13 C8 C9 118.9(2)
C8 C9 H9 119.8
C10 C9 C8 120.5(3)
C10 C9 H9 119.8
C9 C10 H10 120.0
C11 C10 C9 120.0(3)
C11 C10 H10 120.0
C10 C11 H11 119.9
C10 C11 C12 120.3(2)
C12 C11 H11 119.9
C11 C12 H12 119.9
C11 C12 C13 120.2(3)
C13 C12 H12 119.9
C8 C13 C12 120.1(3)
C8 C13 H13 119.9
C12 C13 H13 119.9
P2 C14 H14A 109.5
P2 C14 H14B 109.5
P2 C14 H14C 109.5
H14A C14 H14B 109.5
H14A C14 H14C 109.5
H14B C14 H14C 109.5
C16 C15 P3 120.5(2)
C20 C15 P3 120.48(19)
C20 C15 C16 119.0(2)
C15 C16 H16 120.1
C17 C16 C15 119.8(3)
C17 C16 H16 120.1
C16 C17 H17 119.7
C18 C17 C16 120.5(3)
C18 C17 H17 119.7
C17 C18 H18 119.9
C17 C18 C19 120.2(3)
C19 C18 H18 119.9
C18 C19 H19 120.0
C18 C19 C20 120.0(3)
C20 C19 H19 120.0
C15 C20 C19 120.5(3)
C15 C20 H20 119.8
C19 C20 H20 119.8
C22 C21 P3 120.14(19)
C22 C21 C26 118.4(2)
C26 C21 P3 121.21(19)
C21 C22 H22 119.7
C23 C22 C21 120.7(2)
C23 C22 H22 119.7
C22 C23 H23 119.9
C24 C23 C22 120.2(3)
C24 C23 H23 119.9
C23 C24 H24 120.2
C25 C24 C23 119.6(2)
C25 C24 H24 120.2
C24 C25 H25 119.8
C24 C25 C26 120.4(3)
C26 C25 H25 119.8
C21 C26 H26 119.7
C25 C26 C21 120.6(2)
C25 C26 H26 119.7
P3 C27 H27A 109.5
P3 C27 H27B 109.5
P3 C27 H27C 109.5
H27A C27 H27B 109.5
H27A C27 H27C 109.5
H27B C27 H27C 109.5
Si1 C28 H28A 109.5
Si1 C28 H28B 109.5
Si1 C28 H28C 109.5
H28A C28 H28B 109.5
H28A C28 H28C 109.5
H28B C28 H28C 109.5
Si1 C29 H29A 109.5
Si1 C29 H29B 109.5
Si1 C29 H29C 109.5
H29A C29 H29B 109.5
H29A C29 H29C 109.5
H29B C29 H29C 109.5
Si1 C30 H30A 109.5
Si1 C30 H30B 109.5
Si1 C30 H30C 109.5
H30A C30 H30B 109.5
H30A C30 H30C 109.5
H30B C30 H30C 109.5
Si2 C31 H31A 109.5
Si2 C31 H31B 109.5
Si2 C31 H31C 109.5
H31A C31 H31B 109.5
H31A C31 H31C 109.5
H31B C31 H31C 109.5
Si2 C32 H32A 109.5
Si2 C32 H32B 109.5
Si2 C32 H32C 109.5
H32A C32 H32B 109.5
H32A C32 H32C 109.5
H32B C32 H32C 109.5
Si2 C33 H33A 109.5
Si2 C33 H33B 109.5
Si2 C33 H33C 109.5
H33A C33 H33B 109.5
H33A C33 H33C 109.5
H33B C33 H33C 109.5
Si3 C34 H34A 109.5
Si3 C34 H34B 109.5
Si3 C34 H34C 109.5
H34A C34 H34B 109.5
H34A C34 H34C 109.5
H34B C34 H34C 109.5
Si3 C35 H35A 109.5
Si3 C35 H35B 109.5
Si3 C35 H35C 109.5
H35A C35 H35B 109.5
H35A C35 H35C 109.5
H35B C35 H35C 109.5
Si3 C36 H36A 109.5
Si3 C36 H36B 109.5
Si3 C36 H36C 109.5
H36A C36 H36B 109.5
H36A C36 H36C 109.5
H36B C36 H36C 109.5
Si4 C37 H37A 109.5
Si4 C37 H37B 109.5
Si4 C37 H37C 109.5
H37A C37 H37B 109.5
H37A C37 H37C 109.5
H37B C37 H37C 109.5
Si4 C38 H38A 109.5
Si4 C38 H38B 109.5
Si4 C38 H38C 109.5
H38A C38 H38B 109.5
H38A C38 H38C 109.5
H38B C38 H38C 109.5
Si4 C39 H39A 109.5
Si4 C39 H39B 109.5
Si4 C39 H39C 109.5
H39A C39 H39B 109.5
H39A C39 H39C 109.5
H39B C39 H39C 109.5

loop_
_geom_bond_atom_site_label_1
_geom_bond_atom_site_label_2
_geom_bond_distance
Fe1 N1 1.9824(17)
Fe1 N2 1.9891(19)
Fe1 C1 2.114(2)
P2 C1 1.701(2)
P2 C2 1.830(2)
P2 C8 1.820(2)
P2 C14 1.797(2)
P3 C1 1.703(2)
P3 C15 1.825(2)
P3 C21 1.825(2)
P3 C27 1.798(2)
Si1 N1 1.7191(19)
Si1 C28 1.880(3)
Si1 C29 1.885(3)
Si1 C30 1.879(3)
Si2 N1 1.7150(19)
Si2 C31 1.884(3)
Si2 C32 1.879(3)
Si2 C33 1.873(3)
Si3 N2 1.711(2)
Si3 C34 1.876(3)
Si3 C35 1.880(3)
Si3 C36 1.883(3)
Si4 N2 1.717(2)
Si4 C37 1.873(3)
Si4 C38 1.883(3)
Si4 C39 1.881(3)
C2 C3 1.381(4)
C2 C7 1.392(3)
C3 H3 0.9500
C3 C4 1.390(4)
C4 H4 0.9500
C4 C5 1.369(5)
C5 H5 0.9500
C5 C6 1.380(5)
C6 H6 0.9500
C6 C7 1.387(4)
C7 H7 0.9500
C8 C9 1.395(3)
C8 C13 1.390(4)
C9 H9 0.9500
C9 C10 1.391(4)
C10 H10 0.9500
C10 C11 1.373(4)
C11 H11 0.9500
C11 C12 1.379(5)
C12 H12 0.9500
C12 C13 1.395(4)
C13 H13 0.9500
C14 H14A 0.9800
C14 H14B 0.9800
C14 H14C 0.9800
C15 C16 1.397(4)
C15 C20 1.380(4)
C16 H16 0.9500
C16 C17 1.390(4)
C17 H17 0.9500
C17 C18 1.363(5)
C18 H18 0.9500
C18 C19 1.377(5)
C19 H19 0.9500
C19 C20 1.390(4)
C20 H20 0.9500
C21 C22 1.390(3)
C21 C26 1.394(3)
C22 H22 0.9500
C22 C23 1.386(4)
C23 H23 0.9500
C23 C24 1.380(4)
C24 H24 0.9500
C24 C25 1.378(4)
C25 H25 0.9500
C25 C26 1.383(4)
C26 H26 0.9500
C27 H27A 0.9800
C27 H27B 0.9800
C27 H27C 0.9800
C28 H28A 0.9800
C28 H28B 0.9800
C28 H28C 0.9800
C29 H29A 0.9800
C29 H29B 0.9800
C29 H29C 0.9800
C30 H30A 0.9800
C30 H30B 0.9800
C30 H30C 0.9800
C31 H31A 0.9800
C31 H31B 0.9800
C31 H31C 0.9800
C32 H32A 0.9800
C32 H32B 0.9800
C32 H32C 0.9800
C33 H33A 0.9800
C33 H33B 0.9800
C33 H33C 0.9800
C34 H34A 0.9800
C34 H34B 0.9800
C34 H34C 0.9800
C35 H35A 0.9800
C35 H35B 0.9800
C35 H35C 0.9800
C36 H36A 0.9800
C36 H36B 0.9800
C36 H36C 0.9800
C37 H37A 0.9800
C37 H37B 0.9800
C37 H37C 0.9800
C38 H38A 0.9800
C38 H38B 0.9800
C38 H38C 0.9800
C39 H39A 0.9800
C39 H39B 0.9800
C39 H39C 0.9800

loop_
_geom_torsion_atom_site_label_1
_geom_torsion_atom_site_label_2
_geom_torsion_atom_site_label_3
_geom_torsion_atom_site_label_4
_geom_torsion
P2 C2 C3 C4 -175.6(2)
P2 C2 C7 C6 176.0(2)
P2 C8 C9 C10 -174.73(19)
P2 C8 C13 C12 174.0(2)
P3 C15 C16 C17 -179.7(2)
P3 C15 C20 C19 178.8(2)
P3 C21 C22 C23 -172.9(2)
P3 C21 C26 C25 172.0(2)
C1 P2 C2 C3 -32.1(2)
C1 P2 C2 C7 153.6(2)
C1 P2 C8 C9 91.5(2)
C1 P2 C8 C13 -82.8(2)
C1 P3 C15 C16 176.52(19)
C1 P3 C15 C20 -4.8(2)
C1 P3 C21 C22 80.1(2)
C1 P3 C21 C26 -94.1(2)
C2 P2 C1 Fe1 115.92(13)
C2 P2 C1 P3 -62.16(18)
C2 P2 C8 C9 -137.32(19)
C2 P2 C8 C13 48.3(2)
C2 C3 C4 C5 0.1(5)
C3 C2 C7 C6 1.7(4)
C3 C4 C5 C6 0.0(5)
C4 C5 C6 C7 0.7(5)
C5 C6 C7 C2 -1.6(5)
C7 C2 C3 C4 -1.0(4)
C8 P2 C1 Fe1 -119.33(13)
C8 P2 C1 P3 62.59(18)
C8 P2 C2 C3 -163.2(2)
C8 P2 C2 C7 22.4(2)
C8 C9 C10 C11 1.2(4)
C9 C8 C13 C12 -0.5(4)
C9 C10 C11 C12 -1.3(4)
C10 C11 C12 C13 0.5(4)
C11 C12 C13 C8 0.4(4)
C13 C8 C9 C10 -0.3(4)
C14 P2 C1 Fe1 -0.36(16)
C14 P2 C1 P3 -178.45(14)
C14 P2 C2 C3 88.0(2)
C14 P2 C2 C7 -86.4(2)
C14 P2 C8 C9 -30.0(2)
C14 P2 C8 C13 155.59(19)
C15 P3 C1 Fe1 109.71(13)
C15 P3 C1 P2 -72.17(17)
C15 P3 C21 C22 -149.9(2)
C15 P3 C21 C26 36.0(2)
C15 C16 C17 C18 0.6(4)
C16 C15 C20 C19 -2.5(4)
C16 C17 C18 C19 -2.1(5)
C17 C18 C19 C20 1.3(5)
C18 C19 C20 C15 1.0(4)
C20 C15 C16 C17 1.7(4)
C21 P3 C1 Fe1 -127.08(12)
C21 P3 C1 P2 51.05(18)
C21 P3 C15 C16 47.5(2)
C21 P3 C15 C20 -133.9(2)
C21 C22 C23 C24 1.0(4)
C22 C21 C26 C25 -2.3(4)
C22 C23 C24 C25 -2.7(5)
C23 C24 C25 C26 1.8(5)
C24 C25 C26 C21 0.7(4)
C26 C21 C22 C23 1.4(4)
C27 P3 C1 Fe1 -8.22(16)
C27 P3 C1 P2 169.90(14)
C27 P3 C15 C16 -62.1(2)
C27 P3 C15 C20 116.5(2)
C27 P3 C21 C22 -41.5(2)
C27 P3 C21 C26 144.4(2)
C28 Si1 N1 Fe1 -133.80(14)
C28 Si1 N1 Si2 40.42(18)
C29 Si1 N1 Fe1 105.06(15)
C29 Si1 N1 Si2 -80.72(16)
C30 Si1 N1 Fe1 -16.12(18)
C30 Si1 N1 Si2 158.10(15)
C31 Si2 N1 Fe1 -145.15(15)
C31 Si2 N1 Si1 40.61(19)
C32 Si2 N1 Fe1 94.68(15)
C32 Si2 N1 Si1 -79.56(17)
C33 Si2 N1 Fe1 -25.54(18)
C33 Si2 N1 Si1 160.22(16)
C34 Si3 N2 Fe1 -2.07(16)
C34 Si3 N2 Si4 -179.45(14)
C35 Si3 N2 Fe1 118.82(15)
C35 Si3 N2 Si4 -58.56(19)
C36 Si3 N2 Fe1 -120.48(15)
C36 Si3 N2 Si4 62.13(19)
C37 Si4 N2 Fe1 -5.95(16)
C37 Si4 N2 Si3 171.42(13)
C38 Si4 N2 Fe1 113.99(16)
C38 Si4 N2 Si3 -68.64(19)
C39 Si4 N2 Fe1 -124.98(16)
C39 Si4 N2 Si3 52.4(2)
